data_4103343
loop_
_publ_author_name
'Masahiro Hosoya'
'Yuko Otani'
'Masatoshi Kawahata'
'Kentaro Yamaguchi'
'Tomohiko Ohwada'

_publ_section_title
;
 Water-Stable Helical Structure of Tertiary Amides of Bicyclic \b-Amino
 Acid Bearing 7-Azabicyclo[2.2.1]heptane. Full Control of Amide Cis-Trans
 Equilibrium by Bridgehead Substitution
;
_journal_name_full 'Journal of the American Chemical Society'
_journal_page_first 14780
_journal_page_last 14789
_journal_paper_doi 10.1021/ja1017877
_journal_volume 132
_journal_year 2010
_chemical_formula_moiety 'C9 H12 Br2 F3 N O'
_chemical_formula_sum 'C9 H12 Br2 F3 N O'
_chemical_formula_weight 367.02
_chemical_name_systematic
; 
 ? 
;
_space_group_IT_number 2
_symmetry_cell_setting triclinic
_symmetry_space_group_name_Hall '-P 1'
_symmetry_space_group_name_H-M 'P -1'
_atom_sites_solution_hydrogens geom
_atom_sites_solution_primary direct
_atom_sites_solution_secondary difmap
_audit_creation_method SHELXL-97
_cell_angle_alpha 102.381(7)
_cell_angle_beta 103.948(6)
_cell_angle_gamma 90.253(6)
_cell_formula_units_Z 4
_cell_length_a 8.523(4)
_cell_length_b 9.727(4)
_cell_length_c 15.532(6)
_cell_measurement_reflns_used 1542
_cell_measurement_temperature 90
_cell_measurement_theta_max 28.11
_cell_measurement_theta_min 2.47
_cell_volume 1218.5(9)
_computing_cell_refinement SMART
_computing_data_collection 'SMART (Bruker, 1998)'
_computing_data_reduction 'SAINT (Bruker, 1998)'
_computing_molecular_graphics 'ORTEP-3 for Windows (Farrugia, 1997)'
_computing_publication_material 'SHELXL-97 (Sheldrick, 1997)'
_computing_structure_refinement 'SHELXL-97 (Sheldrick, 1997)'
_computing_structure_solution 'SHELXS-97 (Sheldrick, 1990)'
_diffrn_ambient_temperature 90
_diffrn_measured_fraction_theta_full 0.980
_diffrn_measured_fraction_theta_max 0.891
_diffrn_measurement_device_type 'Bruker SMART 1000 CCD area detector'
_diffrn_measurement_method '\f and \w scans'
_diffrn_radiation_monochromator graphite
_diffrn_radiation_source 'fine-focus sealed tube'
_diffrn_radiation_type MoK\a
_diffrn_radiation_wavelength 0.71073
_diffrn_reflns_av_R_equivalents 0.0572
_diffrn_reflns_av_sigmaI/netI 0.1113
_diffrn_reflns_limit_h_max 11
_diffrn_reflns_limit_h_min -11
_diffrn_reflns_limit_k_max 7
_diffrn_reflns_limit_k_min -12
_diffrn_reflns_limit_l_max 19
_diffrn_reflns_limit_l_min -19
_diffrn_reflns_number 7303
_diffrn_reflns_theta_full 25.00
_diffrn_reflns_theta_max 28.28
_diffrn_reflns_theta_min 1.39
_diffrn_standards_decay_% 0
_diffrn_standards_number 0
_exptl_absorpt_coefficient_mu 6.670
_exptl_absorpt_correction_T_max 0.8250
_exptl_absorpt_correction_T_min 0.1256
_exptl_absorpt_correction_type empirical
_exptl_absorpt_process_details 'SADABS Sheldrick 1996'
_exptl_crystal_colour colourless
_exptl_crystal_density_diffrn 2.001
_exptl_crystal_density_method 'not measured'
_exptl_crystal_description plate
_exptl_crystal_F_000 712
_exptl_crystal_size_max 0.40
_exptl_crystal_size_mid 0.28
_exptl_crystal_size_min 0.03
_refine_diff_density_max 1.769
_refine_diff_density_min -1.750
_refine_diff_density_rms 0.211
_refine_ls_extinction_method none
_refine_ls_goodness_of_fit_ref 1.023
_refine_ls_hydrogen_treatment mixed
_refine_ls_matrix_type full
_refine_ls_number_parameters 299
_refine_ls_number_reflns 5382
_refine_ls_number_restraints 0
_refine_ls_restrained_S_all 1.023
_refine_ls_R_factor_all 0.1001
_refine_ls_R_factor_gt 0.0648
_refine_ls_shift/su_max 0.000
_refine_ls_shift/su_mean 0.003
_refine_ls_structure_factor_coef Fsqd
_refine_ls_weighting_details 'calc w=1/[\s^2^(Fo^2^)+(0.1094P)^2^+0.0000P] where P=(Fo^2^+2Fc^2^)/3'
_refine_ls_weighting_scheme calc
_refine_ls_wR_factor_gt 0.1701
_refine_ls_wR_factor_ref 0.1965
_reflns_number_gt 3672
_reflns_number_total 5382
_reflns_threshold_expression I>2\s(I)
_cod_data_source_file ja1017877_si_002_5.cif
_cod_data_source_block 13-7078kwh
_cod_original_cell_volume 1218.4(9)
_cod_database_code 4103343

loop_
_symmetry_equiv_pos_as_xyz
'x, y, z'
'-x, -y, -z'

loop_
_atom_site_label
_atom_site_type_symbol
_atom_site_fract_x
_atom_site_fract_y
_atom_site_fract_z
_atom_site_U_iso_or_equiv
_atom_site_adp_type
_atom_site_occupancy
_atom_site_symmetry_multiplicity
_atom_site_calc_flag
_atom_site_refinement_flags
C1 C 0.4720(6) 0.1892(6) 0.1887(4) 0.0128(12) Uani 1 1 d .
C2 C 0.5160(7) 0.1267(7) 0.2738(4) 0.0232(14) Uani 1 1 d .
H2A H 0.4156 0.0831 0.2805 0.028 Uiso 1 1 calc R
H2B H 0.5895 0.0499 0.2627 0.028 Uiso 1 1 calc R
C3 C 0.5957(8) 0.2265(8) 0.3642(5) 0.0312(17) Uani 1 1 d .
H3 H 0.5870 0.1804 0.4147 0.037 Uiso 1 1 calc R
C4 C 0.5177(7) 0.3684(7) 0.3777(5) 0.0300(17) Uani 1 1 d .
H4 H 0.5905 0.4362 0.4297 0.036 Uiso 1 1 calc R
C5 C 0.4867(7) 0.4301(7) 0.2948(5) 0.0286(17) Uani 1 1 d .
H5A H 0.5917 0.4593 0.2855 0.034 Uiso 1 1 calc R
H5B H 0.4250 0.5154 0.3054 0.034 Uiso 1 1 calc R
C6 C 0.3924(7) 0.3271(7) 0.2083(4) 0.0216(14) Uani 1 1 d .
H6A H 0.2821 0.3075 0.2146 0.026 Uiso 1 1 calc R
H6B H 0.3815 0.3723 0.1560 0.026 Uiso 1 1 calc R
C7 C 0.3579(7) 0.0854(7) 0.1104(4) 0.0216(14) Uani 1 1 d .
H7A H 0.2598 0.0644 0.1287 0.026 Uiso 1 1 calc R
H7B H 0.4122 -0.0019 0.0954 0.026 Uiso 1 1 calc R
H7C H 0.3287 0.1272 0.0571 0.026 Uiso 1 1 calc R
C8 C 0.7226(6) 0.1210(6) 0.1368(4) 0.0125(12) Uani 1 1 d .
C9 C 0.8638(7) 0.1771(6) 0.1060(4) 0.0168(13) Uani 1 1 d .
C10 C 0.9910(6) -0.3014(6) 0.1959(4) 0.0166(13) Uani 1 1 d .
C11 C 1.0269(7) -0.3526(7) 0.2856(4) 0.0250(15) Uani 1 1 d .
H11A H 0.9466 -0.4304 0.2790 0.030 Uiso 1 1 calc R
H11B H 1.1350 -0.3921 0.2945 0.030 Uiso 1 1 calc R
C12 C 1.0241(8) -0.2421(8) 0.3713(4) 0.0318(17) Uani 1 1 d .
H12 H 1.0802 -0.2797 0.4251 0.038 Uiso 1 1 calc R
C13 C 1.1103(7) -0.1036(8) 0.3768(4) 0.0336(19) Uani 1 1 d .
H13 H 1.0848 -0.0313 0.4271 0.040 Uiso 1 1 calc R
C14 C 1.0619(7) -0.0511(7) 0.2892(4) 0.0248(15) Uani 1 1 d .
H14A H 0.9470 -0.0273 0.2787 0.030 Uiso 1 1 calc R
H14B H 1.1283 0.0360 0.2956 0.030 Uiso 1 1 calc R
C15 C 1.0840(7) -0.1590(6) 0.2089(4) 0.0175(13) Uani 1 1 d .
H15A H 1.2008 -0.1747 0.2167 0.021 Uiso 1 1 calc R
H15B H 1.0467 -0.1219 0.1533 0.021 Uiso 1 1 calc R
C16 C 1.0390(7) -0.4068(7) 0.1218(4) 0.0244(15) Uani 1 1 d .
H16A H 0.9702 -0.4938 0.1070 0.029 Uiso 1 1 calc R
H16B H 1.1525 -0.4275 0.1428 0.029 Uiso 1 1 calc R
H16C H 1.0256 -0.3677 0.0676 0.029 Uiso 1 1 calc R
C17 C 0.6975(7) -0.3791(7) 0.1455(4) 0.0182(14) Uani 1 1 d .
C18 C 0.5279(7) -0.3297(6) 0.1079(4) 0.0186(13) Uani 1 1 d .
N1 N 0.6213(5) 0.2180(6) 0.1597(3) 0.0127(10) Uani 1 1 d .
H17 H 0.626(6) 0.295(6) 0.156(4) 0.000(15) Uiso 1 1 d .
N2 N 0.8160(6) -0.2788(6) 0.1637(3) 0.0160(11) Uani 1 1 d .
H18 H 0.787(10) -0.197(9) 0.157(6) 0.05(3) Uiso 1 1 d .
O1 O 0.7153(5) -0.0017(4) 0.1408(3) 0.0201(10) Uani 1 1 d .
O2 O 0.7102(5) -0.4981(5) 0.1576(3) 0.0223(10) Uani 1 1 d .
F1 F 0.9401(4) 0.0714(4) 0.0692(3) 0.0283(9) Uani 1 1 d .
F2 F 0.9709(4) 0.2577(4) 0.1757(3) 0.0296(10) Uani 1 1 d .
F3 F 0.8148(4) 0.2540(4) 0.0436(3) 0.0255(9) Uani 1 1 d .
F4 F 0.4211(4) -0.4404(4) 0.0732(3) 0.0251(9) Uani 1 1 d .
F5 F 0.5268(4) -0.2628(4) 0.0404(3) 0.0267(9) Uani 1 1 d .
F6 F 0.4747(4) -0.2445(4) 0.1717(3) 0.0300(10) Uani 1 1 d .
Br1 Br 0.82833(8) 0.26979(9) 0.37467(5) 0.0342(2) Uani 1 1 d .
Br2 Br 0.31109(8) 0.33520(9) 0.40980(5) 0.0407(3) Uani 1 1 d .
Br3 Br 0.80129(8) -0.20292(9) 0.38177(5) 0.0420(3) Uani 1 1 d .
Br4 Br 1.34723(8) -0.12942(10) 0.40753(5) 0.0438(3) Uani 1 1 d .

loop_
_atom_site_aniso_label
_atom_site_aniso_U_11
_atom_site_aniso_U_22
_atom_site_aniso_U_33
_atom_site_aniso_U_23
_atom_site_aniso_U_13
_atom_site_aniso_U_12
C1 0.009(2) 0.012(3) 0.018(3) 0.004(2) 0.004(2) -0.005(2)
C2 0.022(3) 0.027(4) 0.022(4) 0.010(3) 0.005(3) -0.006(3)
C3 0.030(3) 0.046(5) 0.016(3) 0.004(3) 0.006(3) -0.010(3)
C4 0.021(3) 0.037(4) 0.030(4) -0.004(3) 0.013(3) -0.014(3)
C5 0.020(3) 0.022(4) 0.042(4) 0.000(3) 0.011(3) -0.005(3)
C6 0.013(3) 0.028(4) 0.026(4) 0.010(3) 0.004(2) -0.005(2)
C7 0.015(3) 0.034(4) 0.014(3) 0.003(3) 0.001(2) -0.008(2)
C8 0.011(2) 0.009(3) 0.016(3) 0.005(2) -0.001(2) -0.002(2)
C9 0.013(3) 0.017(3) 0.016(3) 0.001(2) -0.001(2) -0.003(2)
C10 0.011(2) 0.020(3) 0.018(3) 0.008(2) -0.002(2) -0.005(2)
C11 0.016(3) 0.032(4) 0.031(4) 0.024(3) 0.000(3) -0.003(3)
C12 0.023(3) 0.058(5) 0.014(3) 0.010(3) 0.003(3) -0.014(3)
C13 0.023(3) 0.053(5) 0.017(4) -0.004(3) 0.001(3) -0.020(3)
C14 0.023(3) 0.027(4) 0.018(3) 0.000(3) -0.001(2) -0.014(3)
C15 0.016(3) 0.014(3) 0.023(3) 0.008(2) 0.002(2) -0.002(2)
C16 0.016(3) 0.039(4) 0.021(3) 0.008(3) 0.009(2) -0.008(3)
C17 0.018(3) 0.022(4) 0.013(3) -0.001(2) 0.005(2) -0.012(2)
C18 0.022(3) 0.014(3) 0.017(3) -0.001(2) 0.005(2) -0.007(2)
N1 0.015(2) 0.006(3) 0.017(3) 0.0076(19) -0.0004(19) -0.0022(19)
N2 0.012(2) 0.018(3) 0.018(3) 0.008(2) -0.0015(19) -0.006(2)
O1 0.019(2) 0.013(2) 0.027(3) 0.0065(17) 0.0009(18) -0.0017(16)
O2 0.025(2) 0.013(2) 0.031(3) 0.0084(18) 0.0076(19) -0.0042(17)
F1 0.0262(19) 0.025(2) 0.040(2) 0.0098(17) 0.0173(17) 0.0067(15)
F2 0.0159(17) 0.040(2) 0.027(2) 0.0001(17) 0.0015(15) -0.0151(16)
F3 0.0190(17) 0.032(2) 0.031(2) 0.0184(17) 0.0070(16) 0.0012(15)
F4 0.0163(16) 0.024(2) 0.031(2) 0.0078(16) -0.0020(15) -0.0100(14)
F5 0.0215(18) 0.027(2) 0.030(2) 0.0151(17) -0.0027(16) -0.0053(15)
F6 0.0184(18) 0.033(2) 0.035(2) 0.0000(18) 0.0055(16) 0.0025(15)
Br1 0.0206(3) 0.0566(5) 0.0180(4) 0.0012(3) -0.0026(3) -0.0056(3)
Br2 0.0343(4) 0.0530(5) 0.0313(4) -0.0116(3) 0.0206(3) -0.0171(3)
Br3 0.0283(4) 0.0702(6) 0.0231(4) -0.0044(4) 0.0117(3) -0.0202(3)
Br4 0.0204(4) 0.0804(7) 0.0276(4) 0.0245(4) -0.0102(3) -0.0211(4)

loop_
_atom_type_symbol
_atom_type_description
_atom_type_scat_dispersion_real
_atom_type_scat_dispersion_imag
_atom_type_scat_source
C C 0.0033 0.0016 'International Tables Vol C Tables 4.2.6.8 and 6.1.1.4'
N N 0.0061 0.0033 'International Tables Vol C Tables 4.2.6.8 and 6.1.1.4'
O O 0.0106 0.0060 'International Tables Vol C Tables 4.2.6.8 and 6.1.1.4'
F F 0.0171 0.0103 'International Tables Vol C Tables 4.2.6.8 and 6.1.1.4'
Br Br -0.2901 2.4595 'International Tables Vol C Tables 4.2.6.8 and 6.1.1.4'
H H 0.0000 0.0000 'International Tables Vol C Tables 4.2.6.8 and 6.1.1.4'

loop_
_geom_angle_atom_site_label_1
_geom_angle_atom_site_label_2
_geom_angle_atom_site_label_3
_geom_angle
N1 C1 C6 107.7(4)
N1 C1 C7 108.5(4)
C6 C1 C7 109.6(5)
N1 C1 C2 110.1(4)
C6 C1 C2 110.7(5)
C7 C1 C2 110.1(5)
C3 C2 C1 117.5(5)
C3 C2 H2A 107.9
C1 C2 H2A 107.9
C3 C2 H2B 107.9
C1 C2 H2B 107.9
H2A C2 H2B 107.2
C2 C3 C4 113.0(6)
C2 C3 Br1 111.7(4)
C4 C3 Br1 106.3(4)
C2 C3 H3 108.5
C4 C3 H3 108.5
Br1 C3 H3 108.5
C5 C4 C3 113.0(5)
C5 C4 Br2 110.3(4)
C3 C4 Br2 106.8(4)
C5 C4 H4 108.9
C3 C4 H4 108.9
Br2 C4 H4 108.9
C4 C5 C6 113.1(5)
C4 C5 H5A 109.0
C6 C5 H5A 109.0
C4 C5 H5B 109.0
C6 C5 H5B 109.0
H5A C5 H5B 107.8
C1 C6 C5 113.3(5)
C1 C6 H6A 108.9
C5 C6 H6A 108.9
C1 C6 H6B 108.9
C5 C6 H6B 108.9
H6A C6 H6B 107.7
C1 C7 H7A 109.5
C1 C7 H7B 109.5
H7A C7 H7B 109.5
C1 C7 H7C 109.5
H7A C7 H7C 109.5
H7B C7 H7C 109.5
O1 C8 N1 126.5(5)
O1 C8 C9 119.1(5)
N1 C8 C9 114.4(5)
F1 C9 F2 107.9(5)
F1 C9 F3 107.1(5)
F2 C9 F3 107.5(5)
F1 C9 C8 110.2(5)
F2 C9 C8 111.4(5)
F3 C9 C8 112.6(5)
N2 C10 C16 107.9(5)
N2 C10 C11 111.6(5)
C16 C10 C11 111.1(5)
N2 C10 C15 106.8(5)
C16 C10 C15 108.6(5)
C11 C10 C15 110.6(5)
C12 C11 C10 116.3(6)
C12 C11 H11A 108.2
C10 C11 H11A 108.2
C12 C11 H11B 108.2
C10 C11 H11B 108.2
H11A C11 H11B 107.4
C13 C12 C11 113.1(5)
C13 C12 Br3 107.6(5)
C11 C12 Br3 112.3(4)
C13 C12 H12 107.9
C11 C12 H12 107.9
Br3 C12 H12 107.9
C12 C13 C14 113.2(5)
C12 C13 Br4 107.8(5)
C14 C13 Br4 110.0(4)
C12 C13 H13 108.6
C14 C13 H13 108.6
Br4 C13 H13 108.6
C15 C14 C13 111.9(6)
C15 C14 H14A 109.2
C13 C14 H14A 109.2
C15 C14 H14B 109.2
C13 C14 H14B 109.2
H14A C14 H14B 107.9
C14 C15 C10 113.2(5)
C14 C15 H15A 108.9
C10 C15 H15A 108.9
C14 C15 H15B 108.9
C10 C15 H15B 108.9
H15A C15 H15B 107.8
C10 C16 H16A 109.5
C10 C16 H16B 109.5
H16A C16 H16B 109.5
C10 C16 H16C 109.5
H16A C16 H16C 109.5
H16B C16 H16C 109.5
O2 C17 N2 127.4(6)
O2 C17 C18 119.2(5)
N2 C17 C18 113.3(6)
F6 C18 F4 107.5(4)
F6 C18 F5 108.3(5)
F4 C18 F5 106.9(5)
F6 C18 C17 112.0(5)
F4 C18 C17 110.2(5)
F5 C18 C17 111.7(5)
C8 N1 C1 124.7(5)
C8 N1 H17 125(4)
C1 N1 H17 110(4)
C17 N2 C10 124.0(6)
C17 N2 H18 117(6)
C10 N2 H18 119(6)

loop_
_geom_bond_atom_site_label_1
_geom_bond_atom_site_label_2
_geom_bond_distance
C1 N1 1.493(6)
C1 C6 1.512(8)
C1 C7 1.529(7)
C1 C2 1.539(9)
C2 C3 1.524(8)
C2 H2A 0.9900
C2 H2B 0.9900
C3 C4 1.531(10)
C3 Br1 1.985(6)
C3 H3 1.0000
C4 C5 1.502(10)
C4 Br2 1.985(6)
C4 H4 1.0000
C5 C6 1.532(8)
C5 H5A 0.9900
C5 H5B 0.9900
C6 H6A 0.9900
C6 H6B 0.9900
C7 H7A 0.9800
C7 H7B 0.9800
C7 H7C 0.9800
C8 O1 1.210(7)
C8 N1 1.332(7)
C8 C9 1.536(7)
C9 F1 1.319(7)
C9 F2 1.332(6)
C9 F3 1.338(7)
C10 N2 1.488(7)
C10 C16 1.505(8)
C10 C11 1.542(9)
C10 C15 1.543(8)
C11 C12 1.526(9)
C11 H11A 0.9900
C11 H11B 0.9900
C12 C13 1.508(10)
C12 Br3 1.977(7)
C12 H12 1.0000
C13 C14 1.520(10)
C13 Br4 1.990(7)
C13 H13 1.0000
C14 C15 1.499(8)
C14 H14A 0.9900
C14 H14B 0.9900
C15 H15A 0.9900
C15 H15B 0.9900
C16 H16A 0.9800
C16 H16B 0.9800
C16 H16C 0.9800
C17 O2 1.212(7)
C17 N2 1.337(7)
C17 C18 1.543(9)
C18 F6 1.320(6)
C18 F4 1.335(6)
C18 F5 1.345(7)
N1 H17 0.76(6)
N2 H18 0.85(9)

loop_
_geom_torsion_atom_site_label_1
_geom_torsion_atom_site_label_2
_geom_torsion_atom_site_label_3
_geom_torsion_atom_site_label_4
_geom_torsion
N1 C1 C2 C3 74.3(6)
C6 C1 C2 C3 -44.7(6)
C7 C1 C2 C3 -166.1(5)
C1 C2 C3 C4 42.7(7)
C1 C2 C3 Br1 -77.2(6)
C2 C3 C4 C5 -45.2(7)
Br1 C3 C4 C5 77.7(5)
C2 C3 C4 Br2 76.2(6)
Br1 C3 C4 Br2 -160.9(3)
C3 C4 C5 C6 52.1(7)
Br2 C4 C5 C6 -67.3(6)
N1 C1 C6 C5 -70.8(6)
C7 C1 C6 C5 171.4(5)
C2 C1 C6 C5 49.7(6)
C4 C5 C6 C1 -55.5(7)
O1 C8 C9 F1 13.6(8)
N1 C8 C9 F1 -168.6(5)
O1 C8 C9 F2 -106.1(6)
N1 C8 C9 F2 71.7(7)
O1 C8 C9 F3 133.0(6)
N1 C8 C9 F3 -49.1(6)
N2 C10 C11 C12 -74.3(6)
C16 C10 C11 C12 165.3(5)
C15 C10 C11 C12 44.5(7)
C10 C11 C12 C13 -44.1(8)
C10 C11 C12 Br3 77.9(6)
C11 C12 C13 C14 47.9(8)
Br3 C12 C13 C14 -76.7(6)
C11 C12 C13 Br4 -73.9(6)
Br3 C12 C13 Br4 161.5(3)
C12 C13 C14 C15 -54.7(7)
Br4 C13 C14 C15 65.9(5)
C13 C14 C15 C10 56.3(7)
N2 C10 C15 C14 71.3(6)
C16 C10 C15 C14 -172.6(5)
C11 C10 C15 C14 -50.4(7)
O2 C17 C18 F6 104.6(6)
N2 C17 C18 F6 -73.6(7)
O2 C17 C18 F4 -15.1(7)
N2 C17 C18 F4 166.7(5)
O2 C17 C18 F5 -133.8(5)
N2 C17 C18 F5 48.1(6)
O1 C8 N1 C1 -4.6(9)
C9 C8 N1 C1 177.8(5)
C6 C1 N1 C8 -180.0(5)
C7 C1 N1 C8 -61.4(7)
C2 C1 N1 C8 59.2(7)
O2 C17 N2 C10 5.4(9)
C18 C17 N2 C10 -176.6(5)
C16 C10 N2 C17 63.8(7)
C11 C10 N2 C17 -58.5(7)
C15 C10 N2 C17 -179.6(5)
